data_4504855
loop_
_publ_author_name
'Wang, Ruihu'
'Zhou, Youfu'
'Sun, Yanqiong'
'Yuan, Daqiang'
'Han, Lei'
'Lou, Benyong'
'Wu, Benlai'
'Hong, Maochun'

_publ_section_title
;
 Syntheses and Crystal Structures of Copper(II) Coordination Polymers
 Comprising Discrete Helical Chains
;
_journal_issue 1
_journal_name_full 'Crystal Growth &amp; Design'
_journal_page_first 251
_journal_paper_doi 10.1021/cg034237t
_journal_volume 5
_journal_year 2005
_chemical_formula_sum 'C26 H18 Cu N2 O4'
_chemical_formula_weight 485.96
_chemical_name_systematic
; 
 ? 
;
_space_group_IT_number 15
_symmetry_cell_setting monoclinic
_symmetry_space_group_name_Hall '-C 2yc'
_symmetry_space_group_name_H-M 'C 1 2/c 1'
_atom_sites_solution_hydrogens geom
_atom_sites_solution_primary direct
_atom_sites_solution_secondary difmap
_audit_creation_method SHELXL-97
_cell_angle_alpha 90.00
_cell_angle_beta 125.849(2)
_cell_angle_gamma 90.00
_cell_formula_units_Z 8
_cell_length_a 22.073(2)
_cell_length_b 15.3244(16)
_cell_length_c 16.0220(16)
_cell_measurement_temperature 293(2)
_cell_volume 4392.9(8)
_computing_structure_refinement 'SHELXL-97 (Sheldrick, 1997)'
_computing_structure_solution 'SHELXS-97 (Sheldrick, 1990)'
_diffrn_ambient_temperature 293(2)
_diffrn_measured_fraction_theta_full 0.987
_diffrn_measured_fraction_theta_max 0.987
_diffrn_radiation_monochromator graphite
_diffrn_radiation_source 'fine-focus sealed tube'
_diffrn_radiation_type MoK\a
_diffrn_radiation_wavelength 0.71073
_diffrn_reflns_av_R_equivalents 0.0598
_diffrn_reflns_av_sigmaI/netI 0.0897
_diffrn_reflns_limit_h_max 15
_diffrn_reflns_limit_h_min -26
_diffrn_reflns_limit_k_max 13
_diffrn_reflns_limit_k_min -18
_diffrn_reflns_limit_l_max 18
_diffrn_reflns_limit_l_min -18
_diffrn_reflns_number 6599
_diffrn_reflns_theta_full 25.03
_diffrn_reflns_theta_max 25.03
_diffrn_reflns_theta_min 1.85
_exptl_absorpt_coefficient_mu 1.031
_exptl_crystal_colour blue
_exptl_crystal_density_diffrn 1.470
_exptl_crystal_density_method 'not measured'
_exptl_crystal_description prism
_exptl_crystal_F_000 1992
_exptl_crystal_size_max 0.28
_exptl_crystal_size_mid 0.22
_exptl_crystal_size_min 0.16
_refine_diff_density_max 0.599
_refine_diff_density_min -0.443
_refine_diff_density_rms 0.105
_refine_ls_extinction_method none
_refine_ls_goodness_of_fit_ref 1.244
_refine_ls_hydrogen_treatment mixed
_refine_ls_matrix_type full
_refine_ls_number_parameters 298
_refine_ls_number_reflns 3830
_refine_ls_number_restraints 0
_refine_ls_restrained_S_all 1.244
_refine_ls_R_factor_all 0.1516
_refine_ls_R_factor_gt 0.0948
_refine_ls_shift/su_max 0.000
_refine_ls_shift/su_mean 0.000
_refine_ls_structure_factor_coef Fsqd
_refine_ls_weighting_details 'calc w=1/[\s^2^(Fo^2^)+(0.0000P)^2^+50.9023P] where P=(Fo^2^+2Fc^2^)/3'
_refine_ls_weighting_scheme calc
_refine_ls_wR_factor_gt 0.1538
_refine_ls_wR_factor_ref 0.1788
_reflns_number_gt 2586
_reflns_number_total 3830
_reflns_threshold_expression >2sigma(I)
_cod_data_source_file cg034237tsi20031130_075913.cif
_cod_data_source_block w
_cod_depositor_comments
;
The following automatic conversions were performed:

'_symmetry_cell_setting' value 'Monoclinic' changed to 'monoclinic'
according to /home/saulius/struct/CIF-dictionaries/cif_core.dic
dictionary named 'cif_core.dic' version 2.4.1 from 2010-06-29.

Automatic conversion script
Id: cif_fix_values 1715 2011-07-08 13:25:40Z adriana 
;
_cod_original_sg_symbol_H-M C2/c
_cod_database_code 4504855

loop_
_symmetry_equiv_pos_as_xyz
'x, y, z'
'-x, y, -z+1/2'
'x+1/2, y+1/2, z'
'-x+1/2, y+1/2, -z+1/2'
'-x, -y, -z'
'x, -y, z-1/2'
'-x+1/2, -y+1/2, -z'
'x+1/2, -y+1/2, z-1/2'

loop_
_atom_site_label
_atom_site_type_symbol
_atom_site_fract_x
_atom_site_fract_y
_atom_site_fract_z
_atom_site_U_iso_or_equiv
_atom_site_adp_type
_atom_site_occupancy
_atom_site_symmetry_multiplicity
_atom_site_calc_flag
_atom_site_refinement_flags
Cu Cu 0.27120(5) 0.53189(6) 0.90461(7) 0.0338(3) Uani 1 1 d .
N1 N 0.2054(4) 0.6217(4) 0.9075(5) 0.0402(16) Uani 1 1 d .
N2 N -0.1478(3) 0.9590(5) 0.9139(4) 0.0378(16) Uani 1 1 d .
O1 O 0.2503(3) 0.5871(3) 0.7814(4) 0.0376(13) Uani 1 1 d .
O2 O 0.1654(4) 0.4843(4) 0.7203(5) 0.070(2) Uani 1 1 d .
O3 O 0.3833(4) 0.4837(5) 0.6378(5) 0.088(3) Uani 1 1 d .
O4 O 0.2760(3) 0.5382(4) 0.5069(4) 0.0437(14) Uani 1 1 d .
C1 C 0.1657(6) 0.6007(7) 0.9424(8) 0.068(3) Uani 1 1 d .
H1A H 0.1712 0.5449 0.9689 0.082 Uiso 1 1 calc R
C2 C 0.1165(6) 0.6575(7) 0.9413(9) 0.078(4) Uani 1 1 d .
H2B H 0.0899 0.6400 0.9669 0.094 Uiso 1 1 calc R
C3 C 0.1073(5) 0.7407(6) 0.9018(7) 0.052(2) Uani 1 1 d .
C4 C 0.0553(5) 0.8065(7) 0.8974(7) 0.059(3) Uani 1 1 d .
H4A H 0.0574 0.8636 0.8795 0.071 Uiso 1 1 calc R
C5 C 0.0089(5) 0.7890(7) 0.9164(7) 0.061(3) Uani 1 1 d .
H5A H 0.0076 0.7315 0.9339 0.073 Uiso 1 1 calc R
C6 C -0.0450(5) 0.8518(6) 0.9137(6) 0.046(2) Uani 1 1 d .
C7 C -0.0877(5) 0.8217(6) 0.9438(7) 0.049(2) Uani 1 1 d .
H7A H -0.0827 0.7640 0.9650 0.059 Uiso 1 1 calc R
C8 C -0.1377(4) 0.8751(6) 0.9433(6) 0.040(2) Uani 1 1 d .
H8A H -0.1659 0.8523 0.9642 0.048 Uiso 1 1 calc R
C9 C -0.1080(5) 0.9890(7) 0.8826(6) 0.053(2) Uani 1 1 d .
H9A H -0.1150 1.0464 0.8598 0.064 Uiso 1 1 calc R
C10 C -0.0551(5) 0.9369(7) 0.8825(7) 0.053(2) Uani 1 1 d .
H10A H -0.0274 0.9605 0.8613 0.063 Uiso 1 1 calc R
C11 C 0.1491(5) 0.7629(6) 0.8679(7) 0.050(2) Uani 1 1 d .
H11A H 0.1455 0.8186 0.8423 0.060 Uiso 1 1 calc R
C12 C 0.1966(5) 0.7026(5) 0.8719(7) 0.045(2) Uani 1 1 d .
H12A H 0.2244 0.7194 0.8480 0.055 Uiso 1 1 calc R
C21 C 0.1931(4) 0.5477(5) 0.7064(6) 0.0350(19) Uani 1 1 d .
C22 C 0.1595(4) 0.5810(5) 0.5990(6) 0.0353(19) Uani 1 1 d .
C23 C 0.1982(4) 0.6318(5) 0.5718(5) 0.0298(17) Uani 1 1 d .
C24 C 0.1601(5) 0.6576(5) 0.4693(6) 0.041(2) Uani 1 1 d .
H24A H 0.1847 0.6910 0.4493 0.050 Uiso 1 1 calc R
C25 C 0.0864(4) 0.6345(6) 0.3969(6) 0.047(2) Uani 1 1 d .
H25A H 0.0620 0.6526 0.3290 0.056 Uiso 1 1 calc R
C26 C 0.0488(5) 0.5847(6) 0.4250(7) 0.053(2) Uani 1 1 d .
H26A H -0.0009 0.5695 0.3766 0.063 Uiso 1 1 calc R
C27 C 0.0861(5) 0.5582(6) 0.5250(6) 0.045(2) Uani 1 1 d .
H27A H 0.0612 0.5237 0.5437 0.054 Uiso 1 1 calc R
C31 C 0.3335(5) 0.5373(6) 0.6004(7) 0.041(2) Uani 1 1 d .
C32 C 0.3393(4) 0.6159(5) 0.6631(6) 0.0335(18) Uani 1 1 d .
C33 C 0.2777(4) 0.6592(5) 0.6479(5) 0.0314(18) Uani 1 1 d .
C34 C 0.2918(5) 0.7345(5) 0.7075(6) 0.039(2) Uani 1 1 d .
H34A H 0.2517 0.7647 0.6983 0.047 Uiso 1 1 calc R
C35 C 0.3629(6) 0.7643(6) 0.7784(7) 0.058(3) Uani 1 1 d .
H35A H 0.3704 0.8153 0.8147 0.069 Uiso 1 1 calc R
C36 C 0.4226(6) 0.7194(7) 0.7960(7) 0.061(3) Uani 1 1 d .
H36A H 0.4710 0.7384 0.8462 0.074 Uiso 1 1 calc R
C37 C 0.4108(4) 0.6459(6) 0.7390(6) 0.046(2) Uani 1 1 d .
H37A H 0.4518 0.6154 0.7515 0.055 Uiso 1 1 calc R

loop_
_atom_site_aniso_label
_atom_site_aniso_U_11
_atom_site_aniso_U_22
_atom_site_aniso_U_33
_atom_site_aniso_U_23
_atom_site_aniso_U_13
_atom_site_aniso_U_12
Cu 0.0382(5) 0.0325(5) 0.0395(5) 0.0094(5) 0.0276(5) 0.0097(5)
N1 0.048(4) 0.035(4) 0.048(4) 0.003(3) 0.034(4) 0.008(3)
N2 0.040(4) 0.046(4) 0.031(3) 0.008(3) 0.023(3) 0.009(3)
O1 0.034(3) 0.045(3) 0.031(3) 0.012(3) 0.018(3) 0.010(3)
O2 0.082(5) 0.063(5) 0.057(4) 0.015(4) 0.036(4) -0.020(4)
O3 0.108(6) 0.082(6) 0.069(5) 0.005(4) 0.048(5) 0.054(5)
O4 0.049(3) 0.046(4) 0.051(4) -0.016(3) 0.038(3) -0.014(3)
C1 0.082(7) 0.053(6) 0.110(9) 0.030(6) 0.080(7) 0.030(6)
C2 0.095(8) 0.066(7) 0.129(10) 0.025(7) 0.096(9) 0.023(6)
C3 0.053(6) 0.035(5) 0.064(6) 0.004(5) 0.031(5) 0.016(4)
C4 0.055(6) 0.053(6) 0.073(7) 0.002(5) 0.039(6) 0.002(5)
C5 0.056(6) 0.060(7) 0.072(7) 0.005(5) 0.040(6) 0.005(5)
C6 0.037(5) 0.058(6) 0.039(5) 0.005(4) 0.020(4) 0.013(4)
C7 0.044(5) 0.043(5) 0.063(6) -0.008(5) 0.034(5) 0.006(4)
C8 0.038(5) 0.043(5) 0.044(5) 0.001(4) 0.028(4) 0.000(4)
C9 0.048(5) 0.073(7) 0.050(5) 0.014(5) 0.035(5) 0.008(5)
C10 0.042(5) 0.076(7) 0.055(6) 0.009(5) 0.038(5) 0.002(5)
C11 0.067(6) 0.033(5) 0.065(6) 0.007(4) 0.046(6) 0.006(5)
C12 0.056(6) 0.028(5) 0.060(6) 0.005(4) 0.039(5) 0.010(4)
C21 0.032(4) 0.032(5) 0.039(5) 0.012(4) 0.019(4) 0.013(4)
C22 0.040(5) 0.029(4) 0.038(5) 0.005(4) 0.023(4) 0.008(4)
C23 0.029(4) 0.032(4) 0.026(4) 0.001(3) 0.015(3) 0.001(3)
C24 0.052(5) 0.040(5) 0.037(5) 0.007(4) 0.028(5) 0.003(4)
C25 0.037(5) 0.058(6) 0.021(4) -0.001(4) 0.003(4) 0.002(4)
C26 0.027(5) 0.064(7) 0.049(6) 0.011(5) 0.011(4) -0.007(4)
C27 0.039(5) 0.046(5) 0.047(5) 0.004(4) 0.023(4) -0.003(4)
C31 0.064(6) 0.034(5) 0.049(5) -0.003(4) 0.046(5) -0.002(5)
C32 0.039(5) 0.039(5) 0.030(4) 0.001(4) 0.024(4) 0.000(4)
C33 0.042(5) 0.029(4) 0.030(4) 0.007(3) 0.025(4) -0.001(4)
C34 0.045(5) 0.034(5) 0.034(5) -0.003(4) 0.021(4) 0.004(4)
C35 0.083(8) 0.036(5) 0.039(5) -0.014(4) 0.028(6) -0.020(5)
C36 0.058(7) 0.055(7) 0.057(6) -0.004(5) 0.026(5) -0.028(6)
C37 0.028(5) 0.062(6) 0.047(5) -0.002(5) 0.021(4) -0.007(4)

loop_
_atom_type_symbol
_atom_type_description
_atom_type_scat_dispersion_real
_atom_type_scat_dispersion_imag
_atom_type_scat_source
C C 0.0033 0.0016 'International Tables Vol C Tables 4.2.6.8 and 6.1.1.4'
H H 0.0000 0.0000 'International Tables Vol C Tables 4.2.6.8 and 6.1.1.4'
N N 0.0061 0.0033 'International Tables Vol C Tables 4.2.6.8 and 6.1.1.4'
O O 0.0106 0.0060 'International Tables Vol C Tables 4.2.6.8 and 6.1.1.4'
Cu Cu 0.3201 1.2651 'International Tables Vol C Tables 4.2.6.8 and 6.1.1.4'

loop_
_geom_angle_atom_site_label_1
_geom_angle_atom_site_label_2
_geom_angle_atom_site_label_3
_geom_angle
_geom_angle_site_symmetry_1
_geom_angle_site_symmetry_3
O4 Cu O1 168.5(3) 6_566 .
O4 Cu N1 92.4(2) 6_566 .
O1 Cu N1 88.9(2) . .
O4 Cu N2 91.4(2) 6_566 3_545
O1 Cu N2 89.4(2) . 3_545
N1 Cu N2 169.4(3) . 3_545
C1 N1 C12 116.1(7) . .
C1 N1 Cu 120.3(6) . .
C12 N1 Cu 123.5(5) . .
C9 N2 C8 117.1(7) . .
C9 N2 Cu 122.1(6) . 3_455
C8 N2 Cu 120.6(5) . 3_455
C21 O1 Cu 105.5(5) . .
C31 O4 Cu 121.2(5) . 6_565
N1 C1 C2 123.3(9) . .
C3 C2 C1 119.2(9) . .
C11 C3 C2 117.5(8) . .
C11 C3 C4 119.5(8) . .
C2 C3 C4 123.0(9) . .
C5 C4 C3 123.7(10) . .
C4 C5 C6 126.7(10) . .
C7 C6 C10 116.9(8) . .
C7 C6 C5 118.0(8) . .
C10 C6 C5 125.1(8) . .
C6 C7 C8 121.1(9) . .
N2 C8 C7 122.8(8) . .
N2 C9 C10 122.4(9) . .
C6 C10 C9 119.7(8) . .
C3 C11 C12 119.5(8) . .
N1 C12 C11 124.4(8) . .
O2 C21 O1 121.6(7) . .
O2 C21 C22 120.4(8) . .
O1 C21 C22 118.0(7) . .
C27 C22 C23 119.7(7) . .
C27 C22 C21 116.2(7) . .
C23 C22 C21 124.1(7) . .
C24 C23 C22 117.8(7) . .
C24 C23 C33 119.5(7) . .
C22 C23 C33 122.7(6) . .
C25 C24 C23 121.3(8) . .
C24 C25 C26 120.3(8) . .
C27 C26 C25 118.8(8) . .
C26 C27 C22 122.0(8) . .
O3 C31 O4 125.4(8) . .
O3 C31 C32 120.5(8) . .
O4 C31 C32 114.0(7) . .
C37 C32 C33 119.1(7) . .
C37 C32 C31 116.7(7) . .
C33 C32 C31 124.2(7) . .
C32 C33 C34 117.6(7) . .
C32 C33 C23 124.4(7) . .
C34 C33 C23 118.0(7) . .
C35 C34 C33 121.7(8) . .
C36 C35 C34 120.3(8) . .
C35 C36 C37 119.4(9) . .
C36 C37 C32 121.8(8) . .

loop_
_geom_bond_atom_site_label_1
_geom_bond_atom_site_label_2
_geom_bond_distance
_geom_bond_site_symmetry_2
Cu O4 1.911(5) 6_566
Cu O1 1.938(5) .
Cu N1 2.021(6) .
Cu N2 2.038(6) 3_545
N1 C1 1.326(10) .
N1 C12 1.331(10) .
N2 C9 1.323(9) .
N2 C8 1.342(10) .
N2 Cu 2.038(6) 3_455
O1 C21 1.275(9) .
O2 C21 1.236(9) .
O3 C31 1.211(10) .
O4 C31 1.276(10) .
O4 Cu 1.911(5) 6_565
C1 C2 1.385(12) .
C2 C3 1.385(13) .
C3 C11 1.360(11) .
C3 C4 1.498(12) .
C4 C5 1.256(12) .
C5 C6 1.511(12) .
C6 C7 1.366(11) .
C6 C10 1.368(12) .
C7 C8 1.371(10) .
C9 C10 1.414(11) .
C11 C12 1.370(11) .
C21 C22 1.508(10) .
C22 C27 1.380(11) .
C22 C23 1.402(10) .
C23 C24 1.393(10) .
C23 C33 1.495(10) .
C24 C25 1.380(11) .
C25 C26 1.382(11) .
C26 C27 1.365(11) .
C31 C32 1.526(11) .
C32 C37 1.391(11) .
C32 C33 1.399(10) .
C33 C34 1.411(10) .
C34 C35 1.368(11) .
C35 C36 1.363(13) .
C36 C37 1.377(12) .
